data_7135805
loop_
_publ_author_name
'Clayton, Tara'
'Spaulding, Veronica R.'
'Davenport, Audrey'
'Zakharov, Lev'
'Brozek, Carl K.'
'Jasti, Ramesh'

_publ_section_title
;
 Redox-Active Multi-Thianthrene Cycloparaphenylenes: Synthesis and
 Supramolecular Properties
;
_journal_name_full 'Chemical Communications'
_journal_paper_doi 10.1039/D6CC01951J
_journal_year 2026
_chemical_formula_sum 'C110 H62 Cl6 S12'
_chemical_formula_weight 1981.01
_space_group_crystal_system hexagonal
_space_group_IT_number 170
_space_group_name_Hall 'P 65'
_space_group_name_H-M_alt 'P 65'
_atom_sites_solution_hydrogens geom
_audit_creation_method SHELXL-2014/7
_audit_update_record
;
2026-03-19 deposited with the CCDC.	2026-05-11 downloaded from the CCDC.
;
_cell_angle_alpha 90
_cell_angle_beta 90
_cell_angle_gamma 120
_cell_formula_units_Z 6
_cell_length_a 19.6392(4)
_cell_length_b 19.6392(4)
_cell_length_c 53.6698(19)
_cell_measurement_reflns_used 8589
_cell_measurement_temperature 173(2)
_cell_measurement_theta_max 42.94
_cell_measurement_theta_min 2.73
_cell_volume 17927.0(8)
_computing_cell_refinement 'Bruker SAINT'
_computing_data_collection 'Bruker APEX2'
_computing_data_reduction 'Bruker SAINT'
_computing_molecular_graphics 'Bruker SHELXTL'
_computing_publication_material 'Bruker SHELXTL'
_computing_structure_refinement 'SHELXL-2014/7 (Sheldrick, 2014)'
_computing_structure_solution 'SHELXS-97 (Sheldrick 2008)'
_diffrn_ambient_temperature 173(2)
_diffrn_measured_fraction_theta_full 0.990
_diffrn_measured_fraction_theta_max 0.990
_diffrn_measurement_device_type 'Bruker Apex II CCD'
_diffrn_measurement_method '\w and \f scans'
_diffrn_radiation_type CuK\a
_diffrn_radiation_wavelength 1.54178
_diffrn_reflns_av_R_equivalents 0.1647
_diffrn_reflns_av_unetI/netI 0.1199
_diffrn_reflns_Laue_measured_fraction_full 0.990
_diffrn_reflns_Laue_measured_fraction_max 0.990
_diffrn_reflns_limit_h_max 19
_diffrn_reflns_limit_h_min -18
_diffrn_reflns_limit_k_max 19
_diffrn_reflns_limit_k_min -19
_diffrn_reflns_limit_l_max 53
_diffrn_reflns_limit_l_min -53
_diffrn_reflns_number 87596
_diffrn_reflns_point_group_measured_fraction_full 0.990
_diffrn_reflns_point_group_measured_fraction_max 0.990
_diffrn_reflns_theta_full 50.067
_diffrn_reflns_theta_max 50.067
_diffrn_reflns_theta_min 2.598
_diffrn_source 'incoatec I\mS'
_exptl_absorpt_coefficient_mu 3.582
_exptl_absorpt_correction_T_max 0.7498
_exptl_absorpt_correction_T_min 0.4591
_exptl_absorpt_correction_type multi-scan
_exptl_absorpt_process_details SADABS
_exptl_crystal_colour colorless
_exptl_crystal_density_diffrn 1.101
_exptl_crystal_description cut-block
_exptl_crystal_F_000 6096
_exptl_crystal_size_max 0.150
_exptl_crystal_size_mid 0.140
_exptl_crystal_size_min 0.080
_refine_diff_density_max 0.268
_refine_diff_density_min -0.293
_refine_diff_density_rms 0.057
_refine_ls_abs_structure_details
;
 Refined as an inversion twin.
;
_refine_ls_abs_structure_Flack 0.12(3)
_refine_ls_extinction_method none
_refine_ls_goodness_of_fit_ref 1.028
_refine_ls_hydrogen_treatment constr
_refine_ls_matrix_type full
_refine_ls_number_parameters 1142
_refine_ls_number_reflns 12202
_refine_ls_number_restraints 1117
_refine_ls_restrained_S_all 1.001
_refine_ls_R_factor_all 0.1053
_refine_ls_R_factor_gt 0.0717
_refine_ls_shift/su_max 0.003
_refine_ls_shift/su_mean 0.000
_refine_ls_structure_factor_coef Fsqd
_refine_ls_weighting_details 'w=1/[\s^2^(Fo^2^)+(0.1186P)^2^] where P=(Fo^2^+2Fc^2^)/3'
_refine_ls_weighting_scheme calc
_refine_ls_wR_factor_gt 0.1832
_refine_ls_wR_factor_ref 0.2059
_reflns_Friedel_coverage 0.972
_reflns_Friedel_fraction_full 0.990
_reflns_Friedel_fraction_max 0.990
_reflns_number_gt 8559
_reflns_number_total 12202
_reflns_threshold_expression 'I > 2\s(I)'
_cod_data_source_file d6cc01951j2.cif
_cod_data_source_block cu_jastirr212_0m_a_sq
_cod_original_cell_volume 17927.0(10)
_cod_database_code 7135805
_shelx_shelxl_version_number 2014/7
_shelx_space_group_comment
;
The symmetry employed for this shelxl refinement is uniquely defined
by the following loop, which should always be used as a source of
symmetry information in preference to the above space-group names.
They are only intended as comments.
;
_shelx_estimated_absorpt_t_min 0.616
_shelx_estimated_absorpt_t_max 0.763

loop_
_space_group_symop_operation_xyz
'x, y, z'
'-y, x-y, z+2/3'
'-x+y, -x, z+1/3'
'-x, -y, z+1/2'
'y, -x+y, z+1/6'
'x-y, x, z+5/6'

loop_
_atom_site_label
_atom_site_type_symbol
_atom_site_fract_x
_atom_site_fract_y
_atom_site_fract_z
_atom_site_U_iso_or_equiv
_atom_site_adp_type
_atom_site_occupancy
_atom_site_site_symmetry_order
_atom_site_calc_flag
_atom_site_refinement_flags_posn
_atom_site_refinement_flags_adp
_atom_site_refinement_flags_occupancy
_atom_site_disorder_assembly
_atom_site_disorder_group
S1 S 1.2400(2) 0.2750(2) 0.40210(8) 0.0856(12) Uani 1 1 d . U . . .
S2 S 1.1384(2) 0.0876(2) 0.40828(8) 0.0821(12) Uani 1 1 d . U . . .
S3 S 1.3317(2) 0.3042(2) 0.49800(9) 0.0907(13) Uani 1 1 d . U . . .
S4 S 1.2414(2) 0.1199(2) 0.50425(9) 0.0924(13) Uani 1 1 d . U . . .
S5 S 0.4110(2) -0.2559(3) 0.50961(9) 0.0886(12) Uani 1 1 d . U . . .
S6 S 0.3300(2) -0.1520(2) 0.50398(8) 0.0840(12) Uani 1 1 d . U . . .
S7 S 0.5209(6) -0.1804(5) 0.41555(13) 0.182(3) Uani 1 1 d . U . . .
S8 S 0.4429(4) -0.0771(5) 0.41061(13) 0.156(2) Uani 1 1 d . U . . .
S9 S 0.7840(2) 0.6672(2) 0.38274(8) 0.0723(10) Uani 1 1 d . U . . .
S10 S 0.9715(2) 0.7586(2) 0.38481(8) 0.0752(11) Uani 1 1 d . U . . .
S11 S 0.9611(3) 0.6235(3) 0.47403(9) 0.1026(14) Uani 1 1 d . U . . .
S12 S 0.7779(2) 0.5462(3) 0.47468(10) 0.1036(14) Uani 1 1 d . U . . .
C1 C 1.2787(7) 0.2773(8) 0.4505(3) 0.068(3) Uani 1 1 d . U . . .
C2 C 1.2765(7) 0.2407(8) 0.4730(3) 0.065(3) Uani 1 1 d . U . . .
C3 C 1.2352(8) 0.1600(8) 0.4762(3) 0.071(3) Uani 1 1 d . U . . .
C4 C 1.1925(7) 0.1123(7) 0.4560(3) 0.061(3) Uani 1 1 d . U . . .
C5 C 1.1996(7) 0.1438(8) 0.4338(3) 0.064(3) Uani 1 1 d . U . . .
C6 C 1.2432(7) 0.2310(7) 0.4297(3) 0.066(3) Uani 1 1 d . U . . .
C7 C 1.1265(8) 0.0294(8) 0.4612(3) 0.070(4) Uani 1 1 d . U . . .
C8 C 1.1072(7) -0.0361(7) 0.4462(3) 0.063(3) Uani 1 1 d . U . . .
H8A H 1.1445 -0.0341 0.4345 0.076 Uiso 1 1 calc R U . . .
C9 C 1.0357(7) -0.1027(7) 0.4480(3) 0.066(4) Uani 1 1 d . U . . .
H9A H 1.0240 -0.1455 0.4372 0.079 Uiso 1 1 calc R U . . .
C10 C 0.9798(7) -0.1103(7) 0.4651(3) 0.064(3) Uani 1 1 d . U . . .
C11 C 0.9974(8) -0.0468(8) 0.4805(3) 0.073(4) Uani 1 1 d . U . . .
H11A H 0.9606 -0.0498 0.4926 0.088 Uiso 1 1 calc R U . . .
C12 C 1.0689(8) 0.0205(8) 0.4779(3) 0.074(4) Uani 1 1 d . U . . .
H12A H 1.0797 0.0639 0.4883 0.088 Uiso 1 1 calc R U . . .
C13 C 0.8932(8) -0.1750(7) 0.4642(3) 0.057(3) Uani 1 1 d . U . . .
C14 C 0.8553(8) -0.2063(7) 0.4861(3) 0.064(3) Uani 1 1 d . U . . .
H14A H 0.8847 -0.2009 0.5007 0.076 Uiso 1 1 calc R U . . .
C15 C 0.7748(8) -0.2456(7) 0.4869(3) 0.066(4) Uani 1 1 d . U . . .
H15A H 0.7483 -0.2709 0.5019 0.080 Uiso 1 1 calc R U . . .
C16 C 0.7320(8) -0.2484(7) 0.4660(3) 0.059(3) Uani 1 1 d . U . . .
C17 C 0.7702(8) -0.2269(7) 0.4432(3) 0.064(3) Uani 1 1 d . U . . .
H17A H 0.7414 -0.2386 0.4281 0.076 Uiso 1 1 calc R U . . .
C18 C 0.8545(7) -0.1862(6) 0.4432(3) 0.056(3) Uani 1 1 d . U . . .
H18A H 0.8825 -0.1674 0.4280 0.067 Uiso 1 1 calc R U . . .
C19 C 0.6501(7) -0.2606(7) 0.4683(3) 0.058(3) Uani 1 1 d . U . . .
C20 C 0.5889(7) -0.3031(7) 0.4516(3) 0.069(4) Uani 1 1 d . U . . .
H20A H 0.5923 -0.3397 0.4409 0.083 Uiso 1 1 calc R U . . .
C21 C 0.5285(8) -0.2950(8) 0.4501(3) 0.073(4) Uani 1 1 d . U . . .
H21A H 0.4888 -0.3253 0.4382 0.087 Uiso 1 1 calc R U . . .
C22 C 0.5191(8) -0.2402(7) 0.4661(3) 0.063(3) Uani 1 1 d . U . . .
C23 C 0.5722(8) -0.2102(8) 0.4844(3) 0.068(4) Uani 1 1 d . U . . .
H23A H 0.5650 -0.1807 0.4971 0.082 Uiso 1 1 calc R U . . .
C24 C 0.6366(8) -0.2195(7) 0.4858(3) 0.069(4) Uani 1 1 d . U . . .
H24A H 0.6724 -0.1967 0.4992 0.083 Uiso 1 1 calc R U . . .
C25 C 0.4620(7) -0.2143(7) 0.4623(3) 0.066(3) Uani 1 1 d . U . . .
C26 C 0.4172(8) -0.2087(7) 0.4816(3) 0.067(3) Uani 1 1 d . U . . .
C27 C 0.3800(8) -0.1625(8) 0.4788(3) 0.071(3) Uani 1 1 d . U . . .
C28 C 0.3899(8) -0.1204(8) 0.4570(3) 0.070(3) Uani 1 1 d . U . . .
C29 C 0.4273(9) -0.1295(9) 0.4372(3) 0.089(4) Uani 1 1 d . U . . .
C30 C 0.4602(9) -0.1825(9) 0.4388(3) 0.083(4) Uani 1 1 d . U . . .
C31 C 0.3702(7) -0.0551(8) 0.4563(3) 0.063(3) Uani 1 1 d . U . . .
C32 C 0.3268(7) -0.0416(7) 0.4394(3) 0.064(4) Uani 1 1 d . U . . .
H32A H 0.2931 -0.0841 0.4289 0.077 Uiso 1 1 calc R U . . .
C33 C 0.3272(8) 0.0260(7) 0.4363(3) 0.073(4) Uani 1 1 d . U . . .
H33A H 0.2935 0.0301 0.4244 0.088 Uiso 1 1 calc R U . . .
C34 C 0.3806(7) 0.0937(7) 0.4514(3) 0.068(4) Uani 1 1 d . U . . .
C35 C 0.4207(8) 0.0822(8) 0.4712(3) 0.081(4) Uani 1 1 d . U . . .
H35A H 0.4492 0.1229 0.4830 0.097 Uiso 1 1 calc R U . . .
C36 C 0.4177(10) 0.0066(8) 0.4734(3) 0.087(5) Uani 1 1 d . U . . .
H36A H 0.4470 -0.0015 0.4860 0.104 Uiso 1 1 calc R U . . .
C37 C 0.4026(7) 0.1763(7) 0.4455(3) 0.058(3) Uani 1 1 d . U . . .
C38 C 0.4078(7) 0.1981(8) 0.4207(3) 0.064(3) Uani 1 1 d . U . . .
H38A H 0.3848 0.1600 0.4078 0.076 Uiso 1 1 calc R U . . .
C39 C 0.4488(8) 0.2795(7) 0.4154(3) 0.066(3) Uani 1 1 d . U . . .
H39A H 0.4499 0.2960 0.3987 0.079 Uiso 1 1 calc R U . . .
C40 C 0.4856(7) 0.3340(7) 0.4328(3) 0.054(3) Uani 1 1 d . U . . .
C41 C 0.4747(7) 0.3124(7) 0.4574(3) 0.065(3) Uani 1 1 d . U . . .
H41A H 0.4945 0.3514 0.4700 0.079 Uiso 1 1 calc R U . . .
C42 C 0.4336(8) 0.2315(7) 0.4638(3) 0.070(4) Uani 1 1 d . U . . .
H42A H 0.4276 0.2160 0.4808 0.084 Uiso 1 1 calc R U . . .
C43 C 0.5550(6) 0.4185(7) 0.4277(3) 0.058(3) Uani 1 1 d . U . . .
C44 C 0.5766(7) 0.4799(7) 0.4441(3) 0.062(3) Uani 1 1 d . U . . .
H44A H 0.5393 0.4752 0.4562 0.074 Uiso 1 1 calc R U . . .
C45 C 0.6475(7) 0.5466(6) 0.4440(3) 0.053(3) Uani 1 1 d . U . . .
H45A H 0.6586 0.5878 0.4554 0.064 Uiso 1 1 calc R U . . .
C46 C 0.7056(7) 0.5540(7) 0.4263(3) 0.059(3) Uani 1 1 d . U . . .
C47 C 0.6811(7) 0.4936(8) 0.4085(3) 0.076(4) Uani 1 1 d . U . . .
H47A H 0.7175 0.4985 0.3960 0.091 Uiso 1 1 calc R U . . .
C48 C 0.6073(8) 0.4276(8) 0.4082(3) 0.084(4) Uani 1 1 d . U . . .
H48A H 0.5922 0.3897 0.3952 0.101 Uiso 1 1 calc R U . . .
C49 C 0.7894(7) 0.6098(7) 0.4282(3) 0.065(3) Uani 1 1 d . U . . .
C50 C 0.8366(7) 0.6591(7) 0.4093(3) 0.058(3) Uani 1 1 d . U . . .
C51 C 0.9148(7) 0.6964(7) 0.4100(3) 0.062(3) Uani 1 1 d . U . . .
C52 C 0.9568(7) 0.6872(7) 0.4287(3) 0.058(3) Uani 1 1 d . U . . .
C53 C 0.9118(8) 0.6449(8) 0.4496(3) 0.071(3) Uani 1 1 d . U . . .
C54 C 0.8305(8) 0.6070(8) 0.4497(3) 0.070(3) Uani 1 1 d . U . . .
C55 C 1.0398(7) 0.7064(7) 0.4263(3) 0.057(3) Uani 1 1 d . U . . .
C56 C 1.0986(7) 0.7532(7) 0.4433(3) 0.060(3) Uani 1 1 d . U . . .
H56A H 1.0910 0.7866 0.4544 0.072 Uiso 1 1 calc R U . . .
C57 C 1.1695(7) 0.7510(8) 0.4442(3) 0.063(4) Uani 1 1 d . U . . .
H57A H 1.2089 0.7813 0.4562 0.076 Uiso 1 1 calc R U . . .
C58 C 1.1802(7) 0.7044(7) 0.4277(3) 0.061(3) Uani 1 1 d . U . . .
C59 C 1.1269(8) 0.6677(8) 0.4090(3) 0.070(4) Uani 1 1 d . U . . .
H59A H 1.1380 0.6414 0.3961 0.084 Uiso 1 1 calc R U . . .
C60 C 1.0579(7) 0.6684(7) 0.4087(3) 0.065(3) Uani 1 1 d . U . . .
H60A H 1.0212 0.6413 0.3958 0.078 Uiso 1 1 calc R U . . .
C61 C 1.2398(7) 0.6791(7) 0.4323(3) 0.065(3) Uani 1 1 d . U . . .
C62 C 1.2781(8) 0.6622(7) 0.4139(3) 0.075(4) Uani 1 1 d . U . . .
H62A H 1.2848 0.6856 0.3979 0.090 Uiso 1 1 calc R U . . .
C63 C 1.3080(8) 0.6106(8) 0.4183(3) 0.080(4) Uani 1 1 d . U . . .
H63A H 1.3294 0.5949 0.4051 0.096 Uiso 1 1 calc R U . . .
C64 C 1.3047(7) 0.5836(7) 0.4426(3) 0.069(3) Uani 1 1 d . U . . .
C65 C 1.2785(8) 0.6109(8) 0.4619(3) 0.077(4) Uani 1 1 d . U . . .
H65A H 1.2827 0.5972 0.4785 0.093 Uiso 1 1 calc R U . . .
C66 C 1.2452(7) 0.6592(7) 0.4571(3) 0.069(3) Uani 1 1 d . U . . .
H66A H 1.2270 0.6778 0.4704 0.083 Uiso 1 1 calc R U . . .
C67 C 1.3103(8) 0.5111(8) 0.4472(3) 0.077(4) Uani 1 1 d . U . . .
C68 C 1.3609(7) 0.4933(7) 0.4342(3) 0.066(4) Uani 1 1 d . U . . .
H68A H 1.4001 0.5324 0.4238 0.079 Uiso 1 1 calc R U . . .
C69 C 1.3561(7) 0.4196(7) 0.4359(3) 0.060(3) Uani 1 1 d . U . . .
H69A H 1.3925 0.4097 0.4272 0.072 Uiso 1 1 calc R U . . .
C70 C 1.2987(8) 0.3629(8) 0.4500(3) 0.071(4) Uani 1 1 d . U . . .
C71 C 1.2479(8) 0.3767(8) 0.4650(3) 0.079(4) Uani 1 1 d . U . . .
H71A H 1.2111 0.3388 0.4762 0.095 Uiso 1 1 calc R U . . .
C72 C 1.2568(9) 0.4534(8) 0.4616(3) 0.081(4) Uani 1 1 d . U . . .
H72A H 1.2213 0.4641 0.4705 0.097 Uiso 1 1 calc R U . . .
C73 C 1.2464(9) 0.2152(9) 0.3798(3) 0.084(4) Uani 1 1 d . U . . .
C74 C 1.2859(10) 0.2414(10) 0.3582(4) 0.095(5) Uani 1 1 d . U . . .
H74A H 1.3200 0.2966 0.3570 0.114 Uiso 1 1 calc R U . . .
C75 C 1.2830(11) 0.1980(11) 0.3377(4) 0.108(5) Uani 1 1 d . U . . .
H75A H 1.3103 0.2219 0.3228 0.130 Uiso 1 1 calc R U . . .
C76 C 1.2399(11) 0.1212(12) 0.3402(4) 0.112(5) Uani 1 1 d . U . . .
H76A H 1.2354 0.0888 0.3265 0.134 Uiso 1 1 calc R U . . .
C77 C 1.1984(10) 0.0837(11) 0.3634(4) 0.102(5) Uani 1 1 d . U . . .
H77A H 1.1711 0.0281 0.3653 0.122 Uiso 1 1 calc R U . . .
C78 C 1.2009(8) 0.1326(9) 0.3823(3) 0.080(4) Uani 1 1 d . U . . .
C79 C 1.2633(10) 0.2600(11) 0.5224(3) 0.097(5) Uani 1 1 d . U . . .
C80 C 1.2513(15) 0.3144(14) 0.5387(5) 0.150(8) Uani 1 1 d . U . . .
H80A H 1.2781 0.3696 0.5361 0.180 Uiso 1 1 calc R U . . .
C81 C 1.1970(16) 0.2777(15) 0.5584(5) 0.161(9) Uani 1 1 d . U . . .
H81A H 1.1837 0.3084 0.5688 0.193 Uiso 1 1 calc R U . . .
C82 C 1.160(2) 0.1914(17) 0.5629(6) 0.193(13) Uani 1 1 d . U . . .
H82A H 1.1311 0.1661 0.5775 0.231 Uiso 1 1 calc R U . . .
C83 C 1.1726(13) 0.1535(14) 0.5446(5) 0.138(7) Uani 1 1 d . U . . .
H83A H 1.1441 0.0977 0.5456 0.165 Uiso 1 1 calc R U . . .
C84 C 1.2209(10) 0.1842(10) 0.5246(4) 0.094(4) Uani 1 1 d . U . . .
C85 C 0.3148(10) -0.2925(10) 0.5189(3) 0.092(5) Uani 1 1 d . U . . .
C86 C 0.2739(12) -0.3656(11) 0.5306(4) 0.121(6) Uani 1 1 d . U . . .
H86A H 0.2991 -0.3953 0.5337 0.145 Uiso 1 1 calc R U . . .
C87 C 0.1941(14) -0.3954(15) 0.5376(6) 0.171(11) Uani 1 1 d . U . . .
H87A H 0.1653 -0.4445 0.5459 0.206 Uiso 1 1 calc R U . . .
C88 C 0.1592(14) -0.3499(14) 0.5320(6) 0.161(10) Uani 1 1 d . U . . .
H88A H 0.1041 -0.3734 0.5345 0.194 Uiso 1 1 calc R U . . .
C89 C 0.1972(11) -0.2758(12) 0.5233(4) 0.121(6) Uani 1 1 d . U . . .
H89A H 0.1732 -0.2442 0.5225 0.145 Uiso 1 1 calc R U . . .
C90 C 0.2757(10) -0.2480(9) 0.5152(3) 0.094(5) Uani 1 1 d . U . . .
C91 C 0.4690(18) -0.1849(18) 0.3895(4) 0.225(13) Uani 1 1 d G U . . .
C92 C 0.4457(17) -0.1298(14) 0.3851(4) 0.207(11) Uani 1 1 d G U . . .
C93 C 0.403(2) -0.1348(19) 0.3638(6) 0.34(3) Uani 1 1 d G U . . .
H93 H 0.3876 -0.0971 0.3608 0.404 Uiso 1 1 calc R U . . .
C94 C 0.384(2) -0.195(2) 0.3467(5) 0.37(3) Uani 1 1 d G U . . .
H94 H 0.3556 -0.1985 0.3321 0.445 Uiso 1 1 calc R U . . .
C95 C 0.408(2) -0.2502(18) 0.3511(5) 0.30(2) Uani 1 1 d G U . . .
H95 H 0.3948 -0.2914 0.3395 0.363 Uiso 1 1 calc R U . . .
C96 C 0.450(2) -0.2452(18) 0.3725(5) 0.44(4) Uani 1 1 d G U . . .
H96 H 0.4659 -0.2829 0.3755 0.522 Uiso 1 1 calc R U . . .
C97 C 0.8341(10) 0.6025(10) 0.5012(3) 0.095(4) Uani 1 1 d . U . . .
C98 C 0.9168(10) 0.6395(11) 0.5003(3) 0.102(5) Uani 1 1 d . U . . .
C99 C 0.9659(11) 0.6830(12) 0.5217(4) 0.118(6) Uani 1 1 d . U . . .
H99A H 1.0214 0.7051 0.5222 0.142 Uiso 1 1 calc R U . . .
C100 C 0.9208(12) 0.6882(12) 0.5418(4) 0.111(5) Uani 1 1 d . U . . .
H10A H 0.9502 0.7202 0.5554 0.133 Uiso 1 1 calc R U . . .
C101 C 0.8453(11) 0.6552(11) 0.5438(4) 0.097(5) Uani 1 1 d . U . . .
H10B H 0.8215 0.6603 0.5585 0.116 Uiso 1 1 calc R U . . .
C102 C 0.7995(11) 0.6114(11) 0.5233(3) 0.101(5) Uani 1 1 d . U . . .
H10C H 0.7439 0.5870 0.5243 0.122 Uiso 1 1 calc R U . . .
C103 C 0.8385(8) 0.7731(8) 0.3786(3) 0.075(4) Uani 1 1 d . U . . .
C104 C 0.9198(8) 0.8112(8) 0.3791(3) 0.069(4) Uani 1 1 d . U . . .
C105 C 0.9616(9) 0.8917(9) 0.3777(3) 0.089(5) Uani 1 1 d . U . . .
H10D H 1.0170 0.9187 0.3797 0.107 Uiso 1 1 calc R U . . .
C106 C 0.9262(10) 0.9314(10) 0.3735(4) 0.114(6) Uani 1 1 d . U . . .
H10E H 0.9563 0.9871 0.3721 0.137 Uiso 1 1 calc R U . . .
C107 C 0.8413(9) 0.8920(9) 0.3710(4) 0.097(5) Uani 1 1 d . U . . .
H10F H 0.8157 0.9206 0.3668 0.116 Uiso 1 1 calc R U . . .
C108 C 0.7981(10) 0.8102(9) 0.3749(3) 0.090(5) Uani 1 1 d . U . . .
H10G H 0.7422 0.7825 0.3750 0.108 Uiso 1 1 calc R U . . .
C1S C 0.5605(10) -0.4371(10) 0.3747(3) 0.104(5) Uani 1 1 d . U . . .
H1SA H 0.5948 -0.4489 0.3855 0.125 Uiso 1 1 calc R U . . .
Cl1 Cl 0.5626(4) -0.3525(3) 0.38575(13) 0.153(2) Uani 1 1 d . U . . .
Cl2 Cl 0.5940(3) -0.4248(4) 0.34475(10) 0.1302(18) Uani 1 1 d . U . . .
Cl3 Cl 0.4632(3) -0.5166(3) 0.37631(11) 0.1323(18) Uani 1 1 d . U . . .
C2S C 0.5018(10) 0.5938(10) 0.5120(3) 0.103(5) Uani 1 1 d . U . . .
H2SA H 0.5175 0.6376 0.4998 0.124 Uiso 1 1 calc R U . . .
Cl4 Cl 0.5710(4) 0.5668(3) 0.50989(11) 0.1307(18) Uani 1 1 d . U . . .
Cl5 Cl 0.4111(4) 0.5243(4) 0.50394(16) 0.182(3) Uani 1 1 d . U . . .
Cl6 Cl 0.5043(4) 0.6342(4) 0.54189(11) 0.137(2) Uani 1 1 d . U . . .

loop_
_atom_site_aniso_label
_atom_site_aniso_U_11
_atom_site_aniso_U_22
_atom_site_aniso_U_33
_atom_site_aniso_U_23
_atom_site_aniso_U_13
_atom_site_aniso_U_12
S1 0.085(3) 0.062(2) 0.105(3) 0.002(2) -0.007(2) 0.033(2)
S2 0.071(2) 0.051(2) 0.113(3) -0.003(2) -0.006(2) 0.0226(19)
S3 0.080(3) 0.063(2) 0.119(4) -0.009(2) -0.005(2) 0.028(2)
S4 0.086(3) 0.068(2) 0.114(3) 0.004(2) -0.013(2) 0.031(2)
S5 0.084(3) 0.100(3) 0.099(3) -0.003(2) -0.006(2) 0.059(2)
S6 0.075(2) 0.077(2) 0.112(3) -0.004(2) 0.000(2) 0.047(2)
S7 0.282(9) 0.251(8) 0.120(5) 0.042(5) 0.038(5) 0.213(8)
S8 0.187(6) 0.202(6) 0.145(5) 0.038(5) 0.030(5) 0.148(6)
S9 0.055(2) 0.063(2) 0.093(3) 0.003(2) 0.0009(19) 0.0253(18)
S10 0.054(2) 0.079(2) 0.086(3) 0.013(2) 0.0094(19) 0.0291(19)
S11 0.086(3) 0.115(3) 0.110(4) 0.010(3) 0.007(3) 0.053(3)
S12 0.072(3) 0.093(3) 0.120(4) 0.008(3) 0.004(2) 0.022(2)
C1 0.044(7) 0.056(6) 0.104(8) -0.001(5) -0.001(6) 0.024(6)
C2 0.032(6) 0.062(6) 0.104(8) -0.003(5) -0.001(6) 0.027(5)
C3 0.055(8) 0.060(7) 0.099(8) -0.004(5) -0.008(6) 0.029(6)
C4 0.042(6) 0.047(6) 0.101(7) 0.001(5) -0.005(6) 0.027(5)
C5 0.040(7) 0.057(6) 0.105(7) 0.002(5) -0.004(6) 0.032(6)
C6 0.047(7) 0.053(6) 0.099(7) 0.002(5) 0.002(6) 0.026(6)
C7 0.058(7) 0.052(6) 0.090(9) -0.001(5) 0.004(6) 0.021(5)
C8 0.047(6) 0.048(6) 0.101(10) -0.001(6) -0.006(6) 0.029(5)
C9 0.053(7) 0.051(7) 0.096(10) -0.006(6) -0.001(6) 0.028(6)
C10 0.051(6) 0.056(7) 0.092(9) 0.000(6) -0.009(5) 0.031(5)
C11 0.063(7) 0.057(7) 0.092(10) 0.002(6) 0.006(7) 0.024(6)
C12 0.063(7) 0.048(7) 0.103(10) 0.000(6) 0.014(7) 0.023(6)
C13 0.057(6) 0.039(6) 0.076(8) -0.006(6) 0.001(5) 0.025(5)
C14 0.054(6) 0.052(7) 0.085(8) -0.012(6) -0.003(6) 0.027(6)
C15 0.054(7) 0.053(8) 0.087(9) -0.008(6) 0.002(6) 0.023(6)
C16 0.059(6) 0.031(6) 0.086(8) -0.017(6) 0.000(5) 0.023(5)
C17 0.064(7) 0.046(7) 0.082(8) -0.016(6) 0.000(6) 0.028(6)
C18 0.058(6) 0.035(7) 0.075(8) -0.009(6) -0.002(5) 0.024(6)
C19 0.055(6) 0.028(6) 0.091(9) -0.006(6) 0.005(5) 0.021(5)
C20 0.054(7) 0.056(8) 0.108(10) -0.024(7) -0.009(6) 0.035(6)
C21 0.063(8) 0.056(8) 0.111(10) -0.021(7) -0.004(7) 0.039(7)
C22 0.067(7) 0.050(7) 0.081(9) 0.001(6) 0.001(6) 0.035(6)
C23 0.072(8) 0.066(8) 0.080(9) -0.021(7) -0.006(6) 0.045(7)
C24 0.067(8) 0.057(8) 0.092(9) -0.018(7) -0.010(6) 0.038(7)
C25 0.053(7) 0.049(7) 0.097(8) -0.010(6) -0.013(6) 0.026(6)
C26 0.057(7) 0.051(7) 0.093(8) -0.010(6) -0.008(6) 0.026(6)
C27 0.061(8) 0.050(7) 0.102(8) -0.003(6) -0.002(6) 0.028(6)
C28 0.065(8) 0.048(7) 0.096(8) -0.007(6) -0.009(6) 0.027(6)
C29 0.085(10) 0.079(9) 0.114(9) 0.001(7) 0.005(7) 0.049(8)
C30 0.081(9) 0.070(9) 0.104(8) -0.002(7) -0.010(7) 0.043(8)
C31 0.050(7) 0.055(7) 0.085(9) 0.002(6) 0.002(6) 0.028(6)
C32 0.052(7) 0.049(7) 0.091(9) -0.007(6) -0.011(7) 0.026(6)
C33 0.052(8) 0.049(7) 0.125(11) -0.011(6) -0.025(7) 0.031(6)
C34 0.042(7) 0.042(6) 0.115(9) -0.002(5) -0.009(6) 0.017(5)
C35 0.077(9) 0.051(7) 0.124(11) -0.013(7) -0.027(8) 0.040(7)
C36 0.106(11) 0.063(7) 0.104(11) -0.010(7) -0.031(9) 0.052(7)
C37 0.035(7) 0.043(6) 0.096(8) -0.001(5) -0.001(6) 0.021(5)
C38 0.044(7) 0.053(6) 0.103(9) -0.004(6) 0.001(6) 0.031(6)
C39 0.064(8) 0.048(6) 0.082(8) -0.005(5) -0.010(6) 0.024(6)
C40 0.042(6) 0.043(6) 0.087(8) -0.005(5) -0.002(6) 0.029(5)
C41 0.053(7) 0.047(6) 0.094(8) 0.001(6) 0.000(7) 0.023(6)
C42 0.061(8) 0.050(6) 0.093(9) -0.001(6) 0.001(7) 0.023(6)
C43 0.033(6) 0.043(6) 0.102(9) 0.000(5) 0.001(5) 0.022(5)
C44 0.044(6) 0.041(6) 0.102(10) 0.000(6) 0.013(6) 0.022(5)
C45 0.047(6) 0.032(6) 0.085(9) 0.005(6) -0.003(5) 0.024(5)
C46 0.047(6) 0.033(6) 0.090(9) 0.006(5) 0.005(5) 0.015(5)
C47 0.040(6) 0.060(7) 0.118(10) -0.014(7) 0.009(6) 0.017(6)
C48 0.058(7) 0.052(7) 0.129(11) -0.016(7) 0.018(7) 0.018(6)
C49 0.052(6) 0.051(7) 0.087(8) -0.004(6) 0.008(5) 0.023(5)
C50 0.042(6) 0.046(7) 0.074(7) -0.005(5) -0.003(5) 0.013(5)
C51 0.051(6) 0.048(7) 0.077(8) 0.003(6) 0.002(5) 0.018(5)
C52 0.052(6) 0.037(6) 0.084(7) -0.015(5) -0.006(5) 0.021(5)
C53 0.057(6) 0.053(8) 0.094(8) -0.001(6) 0.003(5) 0.022(6)
C54 0.059(6) 0.051(7) 0.092(8) 0.001(6) 0.003(5) 0.022(6)
C55 0.049(6) 0.041(7) 0.078(8) -0.006(6) -0.004(5) 0.020(5)
C56 0.051(6) 0.046(7) 0.088(9) -0.023(6) -0.006(6) 0.027(6)
C57 0.050(7) 0.060(8) 0.084(9) -0.011(6) -0.004(6) 0.032(6)
C58 0.057(7) 0.045(7) 0.084(9) -0.011(6) -0.005(6) 0.027(6)
C59 0.063(7) 0.061(8) 0.090(9) -0.018(7) -0.008(6) 0.034(7)
C60 0.054(7) 0.038(7) 0.096(9) -0.013(6) -0.002(6) 0.019(6)
C61 0.042(7) 0.041(7) 0.105(9) -0.004(6) -0.003(6) 0.016(6)
C62 0.068(8) 0.051(8) 0.111(10) 0.003(7) 0.006(7) 0.034(7)
C63 0.064(9) 0.062(8) 0.118(10) -0.012(7) -0.005(8) 0.035(7)
C64 0.046(7) 0.036(6) 0.114(9) -0.012(6) -0.011(7) 0.011(6)
C65 0.057(8) 0.060(8) 0.112(10) -0.009(7) -0.017(7) 0.027(7)
C66 0.038(7) 0.044(7) 0.112(9) -0.007(7) -0.010(7) 0.011(6)
C67 0.063(8) 0.049(7) 0.120(11) -0.006(6) 0.006(7) 0.030(6)
C68 0.047(7) 0.045(6) 0.106(10) -0.006(6) 0.001(7) 0.022(6)
C69 0.031(6) 0.041(6) 0.109(10) -0.006(6) -0.006(6) 0.018(5)
C70 0.052(7) 0.051(6) 0.109(10) -0.006(6) -0.001(7) 0.025(6)
C71 0.056(8) 0.062(7) 0.114(11) -0.019(7) -0.006(7) 0.026(6)
C72 0.065(8) 0.061(7) 0.123(11) -0.005(7) 0.007(8) 0.036(7)
C73 0.071(9) 0.066(7) 0.111(9) 0.003(6) 0.000(7) 0.032(7)
C74 0.087(11) 0.079(9) 0.111(10) 0.009(7) 0.009(8) 0.035(8)
C75 0.100(12) 0.098(10) 0.116(11) -0.006(8) 0.012(9) 0.042(9)
C76 0.113(13) 0.107(10) 0.100(11) -0.007(8) -0.014(9) 0.044(10)
C77 0.093(11) 0.083(10) 0.112(10) -0.012(7) -0.011(8) 0.031(9)
C78 0.068(8) 0.065(7) 0.099(9) 0.001(6) -0.004(7) 0.026(7)
C79 0.089(10) 0.088(8) 0.111(10) -0.004(7) -0.001(8) 0.041(8)
C80 0.179(19) 0.119(12) 0.154(15) -0.003(10) 0.045(14) 0.075(12)
C81 0.18(2) 0.145(14) 0.139(16) -0.009(12) 0.042(14) 0.071(14)
C82 0.25(3) 0.145(15) 0.168(18) 0.002(13) 0.072(19) 0.085(16)
C83 0.134(15) 0.115(13) 0.146(14) 0.008(10) 0.032(12) 0.048(11)
C84 0.080(10) 0.086(8) 0.112(10) -0.006(7) -0.008(7) 0.038(8)
C85 0.086(8) 0.090(9) 0.107(12) 0.008(8) 0.023(8) 0.051(7)
C86 0.109(11) 0.102(10) 0.149(16) 0.017(10) 0.034(10) 0.050(9)
C87 0.130(13) 0.138(15) 0.26(3) 0.066(17) 0.087(15) 0.076(12)
C88 0.112(13) 0.111(12) 0.26(3) 0.044(15) 0.063(14) 0.055(10)
C89 0.094(10) 0.104(11) 0.164(17) 0.003(11) 0.035(10) 0.048(9)
C90 0.078(8) 0.076(8) 0.124(12) -0.007(8) 0.014(8) 0.036(7)
C91 0.36(3) 0.31(3) 0.132(13) 0.000(14) -0.007(15) 0.26(3)
C92 0.28(3) 0.30(3) 0.143(13) 0.010(13) 0.022(14) 0.22(2)
C93 0.55(7) 0.44(5) 0.22(2) -0.06(3) -0.13(3) 0.39(5)
C94 0.60(8) 0.46(5) 0.22(3) -0.08(3) -0.12(4) 0.40(6)
C95 0.50(6) 0.40(4) 0.14(2) -0.02(2) -0.04(3) 0.32(4)
C96 0.81(10) 0.51(5) 0.25(4) -0.15(4) -0.20(6) 0.53(7)
C97 0.092(9) 0.088(10) 0.104(9) 0.014(7) 0.002(7) 0.043(8)
C98 0.086(8) 0.108(12) 0.098(9) 0.003(8) 0.001(7) 0.038(8)
C99 0.081(10) 0.119(13) 0.115(11) -0.011(10) 0.010(8) 0.020(9)
C100 0.102(10) 0.126(13) 0.104(11) 0.021(10) 0.005(8) 0.057(10)
C101 0.101(10) 0.121(13) 0.094(11) 0.023(9) 0.003(8) 0.075(10)
C102 0.094(10) 0.129(13) 0.098(10) 0.020(8) 0.004(7) 0.067(10)
C103 0.060(7) 0.055(7) 0.098(11) 0.009(6) 0.005(7) 0.021(6)
C104 0.063(7) 0.068(7) 0.072(10) 0.010(6) 0.009(6) 0.029(6)
C105 0.069(8) 0.067(8) 0.122(14) 0.019(8) 0.019(8) 0.028(6)
C106 0.085(9) 0.075(9) 0.179(19) 0.027(10) 0.020(10) 0.038(8)
C107 0.085(9) 0.068(8) 0.144(15) 0.025(8) 0.016(9) 0.044(7)
C108 0.086(9) 0.078(8) 0.111(13) 0.019(8) 0.007(8) 0.045(7)
C1S 0.100(10) 0.117(11) 0.100(11) -0.006(8) -0.001(8) 0.058(9)
Cl1 0.154(5) 0.128(4) 0.172(6) -0.047(4) 0.010(4) 0.066(4)
Cl2 0.094(3) 0.164(5) 0.120(4) -0.028(3) 0.003(3) 0.054(3)
Cl3 0.108(4) 0.126(4) 0.147(5) -0.017(3) 0.015(3) 0.047(3)
C2S 0.103(10) 0.083(10) 0.103(11) -0.003(8) -0.014(8) 0.031(8)
Cl4 0.150(4) 0.128(4) 0.139(5) 0.006(3) -0.005(3) 0.088(4)
Cl5 0.138(5) 0.122(4) 0.230(7) -0.017(5) -0.071(5) 0.023(4)
Cl6 0.167(5) 0.160(5) 0.134(4) -0.035(4) -0.040(4) 0.120(4)

loop_
_atom_type_symbol
_atom_type_description
_atom_type_scat_dispersion_real
_atom_type_scat_dispersion_imag
_atom_type_scat_source
C C 0.0181 0.0091 'International Tables Vol C Tables 4.2.6.8 and 6.1.1.4'
H H 0.0000 0.0000 'International Tables Vol C Tables 4.2.6.8 and 6.1.1.4'
S S 0.3331 0.5567 'International Tables Vol C Tables 4.2.6.8 and 6.1.1.4'
Cl Cl 0.3639 0.7018 'International Tables Vol C Tables 4.2.6.8 and 6.1.1.4'

loop_
_geom_angle_atom_site_label_1
_geom_angle_atom_site_label_2
_geom_angle_atom_site_label_3
_geom_angle
_geom_angle_site_symmetry_1
_geom_angle_site_symmetry_3
_geom_angle_publ_flag
C73 S1 C6 102.6(7) . . ?
C78 S2 C5 102.1(7) . . ?
C79 S3 C2 99.7(8) . . ?
C3 S4 C84 96.4(8) . . ?
C85 S5 C26 104.0(8) . . ?
C27 S6 C90 102.5(7) . . ?
C91 S7 C30 101.9(12) . . ?
C29 S8 C92 110.6(11) . . ?
C50 S9 C103 99.3(6) . . ?
C51 S10 C104 100.6(6) . . ?
C98 S11 C53 99.8(8) . . ?
C54 S12 C97 102.4(8) . . ?
C6 C1 C2 118.9(12) . . ?
C6 C1 C70 118.6(13) . . ?
C2 C1 C70 120.5(13) . . ?
C3 C2 C1 123.1(13) . . ?
C3 C2 S3 120.8(12) . . ?
C1 C2 S3 116.1(10) . . ?
C2 C3 C4 118.8(14) . . ?
C2 C3 S4 119.6(12) . . ?
C4 C3 S4 121.5(11) . . ?
C5 C4 C3 119.9(12) . . ?
C5 C4 C7 120.2(13) . . ?
C3 C4 C7 118.6(14) . . ?
C4 C5 C6 122.4(13) . . ?
C4 C5 S2 121.4(10) . . ?
C6 C5 S2 114.5(11) . . ?
C1 C6 C5 116.2(13) . . ?
C1 C6 S1 119.5(10) . . ?
C5 C6 S1 123.7(11) . . ?
C12 C7 C8 115.3(12) . . ?
C12 C7 C4 117.4(12) . . ?
C8 C7 C4 125.1(13) . . ?
C9 C8 C7 121.1(13) . . ?
C9 C8 H8A 119.4 . . ?
C7 C8 H8A 119.4 . . ?
C8 C9 C10 122.2(13) . . ?
C8 C9 H9A 118.9 . . ?
C10 C9 H9A 118.9 . . ?
C9 C10 C11 118.2(12) . . ?
C9 C10 C13 124.2(13) . . ?
C11 C10 C13 115.9(12) . . ?
C12 C11 C10 118.6(14) . . ?
C12 C11 H11A 120.7 . . ?
C10 C11 H11A 120.7 . . ?
C11 C12 C7 124.5(14) . . ?
C11 C12 H12A 117.7 . . ?
C7 C12 H12A 117.7 . . ?
C18 C13 C14 121.6(13) . . ?
C18 C13 C10 118.4(13) . . ?
C14 C13 C10 118.5(13) . . ?
C13 C14 C15 120.1(14) . . ?
C13 C14 H14A 120.0 . . ?
C15 C14 H14A 120.0 . . ?
C14 C15 C16 119.9(14) . . ?
C14 C15 H15A 120.0 . . ?
C16 C15 H15A 120.0 . . ?
C17 C16 C15 118.6(13) . . ?
C17 C16 C19 119.6(13) . . ?
C15 C16 C19 120.9(13) . . ?
C16 C17 C18 117.9(14) . . ?
C16 C17 H17A 121.0 . . ?
C18 C17 H17A 121.0 . . ?
C13 C18 C17 120.2(14) . . ?
C13 C18 H18A 119.9 . . ?
C17 C18 H18A 119.9 . . ?
C24 C19 C20 116.0(12) . . ?
C24 C19 C16 118.5(12) . . ?
C20 C19 C16 124.9(12) . . ?
C21 C20 C19 123.0(13) . . ?
C21 C20 H20A 118.5 . . ?
C19 C20 H20A 118.5 . . ?
C20 C21 C22 121.3(14) . . ?
C20 C21 H21A 119.3 . . ?
C22 C21 H21A 119.3 . . ?
C23 C22 C25 121.0(12) . . ?
C23 C22 C21 113.7(12) . . ?
C25 C22 C21 125.2(13) . . ?
C22 C23 C24 123.4(13) . . ?
C22 C23 H23A 118.3 . . ?
C24 C23 H23A 118.3 . . ?
C19 C24 C23 121.0(14) . . ?
C19 C24 H24A 119.5 . . ?
C23 C24 H24A 119.5 . . ?
C26 C25 C30 117.9(13) . . ?
C26 C25 C22 123.3(14) . . ?
C30 C25 C22 118.2(14) . . ?
C25 C26 C27 120.9(14) . . ?
C25 C26 S5 118.5(11) . . ?
C27 C26 S5 120.5(12) . . ?
C28 C27 C26 120.2(14) . . ?
C28 C27 S6 120.2(11) . . ?
C26 C27 S6 119.3(12) . . ?
C29 C28 C27 120.5(13) . . ?
C29 C28 C31 118.7(14) . . ?
C27 C28 C31 120.3(14) . . ?
C28 C29 C30 120.3(15) . . ?
C28 C29 S8 121.7(12) . . ?
C30 C29 S8 117.9(13) . . ?
C25 C30 C29 118.7(15) . . ?
C25 C30 S7 119.3(11) . . ?
C29 C30 S7 119.0(13) . . ?
C32 C31 C36 118.0(12) . . ?
C32 C31 C28 129.1(13) . . ?
C36 C31 C28 111.6(12) . . ?
C33 C32 C31 125.9(13) . . ?
C33 C32 H32A 117.1 . . ?
C31 C32 H32A 117.1 . . ?
C32 C33 C34 118.6(13) . . ?
C32 C33 H33A 120.7 . . ?
C34 C33 H33A 120.7 . . ?
C35 C34 C33 118.7(12) . . ?
C35 C34 C37 117.1(12) . . ?
C33 C34 C37 123.8(13) . . ?
C34 C35 C36 118.9(13) . . ?
C34 C35 H35A 120.6 . . ?
C36 C35 H35A 120.6 . . ?
C31 C36 C35 119.1(13) . . ?
C31 C36 H36A 120.4 . . ?
C35 C36 H36A 120.4 . . ?
C42 C37 C38 120.9(13) . . ?
C42 C37 C34 118.9(14) . . ?
C38 C37 C34 118.7(13) . . ?
C37 C38 C39 116.9(13) . . ?
C37 C38 H38A 121.5 . . ?
C39 C38 H38A 121.5 . . ?
C40 C39 C38 123.1(14) . . ?
C40 C39 H39A 118.5 . . ?
C38 C39 H39A 118.5 . . ?
C39 C40 C41 119.2(13) . . ?
C39 C40 C43 124.8(14) . . ?
C41 C40 C43 114.6(12) . . ?
C40 C41 C42 119.6(13) . . ?
C40 C41 H41A 120.2 . . ?
C42 C41 H41A 120.2 . . ?
C37 C42 C41 119.6(14) . . ?
C37 C42 H42A 120.2 . . ?
C41 C42 H42A 120.2 . . ?
C44 C43 C48 118.4(11) . . ?
C44 C43 C40 123.0(12) . . ?
C48 C43 C40 117.3(11) . . ?
C45 C44 C43 124.2(13) . . ?
C45 C44 H44A 117.9 . . ?
C43 C44 H44A 117.9 . . ?
C44 C45 C46 118.9(12) . . ?
C44 C45 H45A 120.6 . . ?
C46 C45 H45A 120.6 . . ?
C47 C46 C45 116.3(11) . . ?
C47 C46 C49 117.7(12) . . ?
C45 C46 C49 124.9(12) . . ?
C48 C47 C46 123.9(14) . . ?
C48 C47 H47A 118.0 . . ?
C46 C47 H47A 118.0 . . ?
C47 C48 C43 117.6(14) . . ?
C47 C48 H48A 121.2 . . ?
C43 C48 H48A 121.2 . . ?
C50 C49 C54 115.1(12) . . ?
C50 C49 C46 125.6(13) . . ?
C54 C49 C46 118.6(13) . . ?
C51 C50 C49 123.2(13) . . ?
C51 C50 S9 121.7(11) . . ?
C49 C50 S9 115.1(9) . . ?
C50 C51 C52 123.7(13) . . ?
C50 C51 S10 120.4(11) . . ?
C52 C51 S10 115.8(10) . . ?
C51 C52 C53 114.7(12) . . ?
C51 C52 C55 124.1(13) . . ?
C53 C52 C55 120.3(13) . . ?
C54 C53 C52 122.4(14) . . ?
C54 C53 S11 118.8(11) . . ?
C52 C53 S11 117.6(10) . . ?
C53 C54 C49 120.0(13) . . ?
C53 C54 S12 120.1(12) . . ?
C49 C54 S12 119.5(10) . . ?
C60 C55 C56 117.3(12) . . ?
C60 C55 C52 118.6(11) . . ?
C56 C55 C52 123.5(12) . . ?
C55 C56 C57 120.4(11) . . ?
C55 C56 H56A 119.8 . . ?
C57 C56 H56A 119.8 . . ?
C58 C57 C56 118.8(12) . . ?
C58 C57 H57A 120.6 . . ?
C56 C57 H57A 120.6 . . ?
C57 C58 C59 119.8(12) . . ?
C57 C58 C61 121.5(13) . . ?
C59 C58 C61 117.6(12) . . ?
C60 C59 C58 120.4(13) . . ?
C60 C59 H59A 119.8 . . ?
C58 C59 H59A 119.8 . . ?
C55 C60 C59 122.3(13) . . ?
C55 C60 H60A 118.8 . . ?
C59 C60 H60A 118.8 . . ?
C62 C61 C66 119.1(13) . . ?
C62 C61 C58 124.8(15) . . ?
C66 C61 C58 115.2(13) . . ?
C61 C62 C63 121.4(15) . . ?
C61 C62 H62A 119.3 . . ?
C63 C62 H62A 119.3 . . ?
C64 C63 C62 118.0(15) . . ?
C64 C63 H63A 121.0 . . ?
C62 C63 H63A 121.0 . . ?
C65 C64 C63 120.5(14) . . ?
C65 C64 C67 117.6(15) . . ?
C63 C64 C67 120.2(14) . . ?
C64 C65 C66 120.9(16) . . ?
C64 C65 H65A 119.6 . . ?
C66 C65 H65A 119.6 . . ?
C61 C66 C65 118.6(14) . . ?
C61 C66 H66A 120.7 . . ?
C65 C66 H66A 120.7 . . ?
C72 C67 C68 115.6(13) . . ?
C72 C67 C64 120.0(13) . . ?
C68 C67 C64 123.6(14) . . ?
C67 C68 C69 122.5(13) . . ?
C67 C68 H68A 118.8 . . ?
C69 C68 H68A 118.8 . . ?
C70 C69 C68 118.7(12) . . ?
C70 C69 H69A 120.6 . . ?
C68 C69 H69A 120.6 . . ?
C69 C70 C71 122.8(13) . . ?
C69 C70 C1 124.3(13) . . ?
C71 C70 C1 112.7(12) . . ?
C70 C71 C72 113.7(14) . . ?
C70 C71 H71A 123.1 . . ?
C72 C71 H71A 123.1 . . ?
C67 C72 C71 126.3(14) . . ?
C67 C72 H72A 116.8 . . ?
C71 C72 H72A 116.8 . . ?
C74 C73 C78 115.7(16) . . ?
C74 C73 S1 124.1(13) . . ?
C78 C73 S1 119.7(13) . . ?
C73 C74 C75 127.9(17) . . ?
C73 C74 H74A 116.0 . . ?
C75 C74 H74A 116.0 . . ?
C76 C75 C74 116(2) . . ?
C76 C75 H75A 122.2 . . ?
C74 C75 H75A 122.2 . . ?
C75 C76 C77 122.6(19) . . ?
C75 C76 H76A 118.7 . . ?
C77 C76 H76A 118.7 . . ?
C78 C77 C76 117.1(17) . . ?
C78 C77 H77A 121.4 . . ?
C76 C77 H77A 121.4 . . ?
C77 C78 C73 120.6(16) . . ?
C77 C78 S2 117.2(12) . . ?
C73 C78 S2 122.0(13) . . ?
C84 C79 C80 122.0(18) . . ?
C84 C79 S3 121.6(15) . . ?
C80 C79 S3 116.0(15) . . ?
C81 C80 C79 115(2) . . ?
C81 C80 H80A 122.5 . . ?
C79 C80 H80A 122.5 . . ?
C80 C81 C82 121(2) . . ?
C80 C81 H81A 119.6 . . ?
C82 C81 H81A 119.6 . . ?
C83 C82 C81 113(3) . . ?
C83 C82 H82A 123.4 . . ?
C81 C82 H82A 123.4 . . ?
C82 C83 C84 128(2) . . ?
C82 C83 H83A 115.9 . . ?
C84 C83 H83A 115.9 . . ?
C79 C84 C83 119(2) . . ?
C79 C84 S4 119.6(15) . . ?
C83 C84 S4 120.1(16) . . ?
C86 C85 C90 118.7(15) . . ?
C86 C85 S5 120.3(14) . . ?
C90 C85 S5 120.9(13) . . ?
C85 C86 C87 119.3(19) . . ?
C85 C86 H86A 120.3 . . ?
C87 C86 H86A 120.3 . . ?
C88 C87 C86 118(2) . . ?
C88 C87 H87A 121.0 . . ?
C86 C87 H87A 121.0 . . ?
C89 C88 C87 125(2) . . ?
C89 C88 H88A 117.3 . . ?
C87 C88 H88A 117.3 . . ?
C88 C89 C90 115.5(19) . . ?
C88 C89 H89A 122.3 . . ?
C90 C89 H89A 122.3 . . ?
C89 C90 C85 122.2(16) . . ?
C89 C90 S6 118.6(14) . . ?
C85 C90 S6 118.7(12) . . ?
C92 C91 C96 120.0 . . ?
C92 C91 S7 121.1(18) . . ?
C96 C91 S7 118.9(18) . . ?
C93 C92 C91 120.0 . . ?
C93 C92 S8 119.8(17) . . ?
C91 C92 S8 117.0(18) . . ?
C92 C93 C94 120.0 . . ?
C92 C93 H93 120.0 . . ?
C94 C93 H93 120.0 . . ?
C95 C94 C93 120.0 . . ?
C95 C94 H94 120.0 . . ?
C93 C94 H94 120.0 . . ?
C94 C95 C96 120.0 . . ?
C94 C95 H95 120.0 . . ?
C96 C95 H95 120.0 . . ?
C95 C96 C91 120.0 . . ?
C95 C96 H96 120.0 . . ?
C91 C96 H96 120.0 . . ?
C98 C97 C102 117.5(17) . . ?
C98 C97 S12 119.1(14) . . ?
C102 C97 S12 123.4(14) . . ?
C97 C98 C99 121.8(17) . . ?
C97 C98 S11 118.5(14) . . ?
C99 C98 S11 119.3(14) . . ?
C100 C99 C98 112.3(17) . . ?
C100 C99 H99A 123.9 . . ?
C98 C99 H99A 123.9 . . ?
C101 C100 C99 129(2) . . ?
C101 C100 H10A 115.7 . . ?
C99 C100 H10A 115.7 . . ?
C100 C101 C102 118(2) . . ?
C100 C101 H10B 121.1 . . ?
C102 C101 H10B 121.1 . . ?
C101 C102 C97 121.8(17) . . ?
C101 C102 H10C 119.1 . . ?
C97 C102 H10C 119.1 . . ?
C108 C103 C104 123.3(13) . . ?
C108 C103 S9 118.3(12) . . ?
C104 C103 S9 118.5(11) . . ?
C105 C104 C103 119.1(13) . . ?
C105 C104 S10 119.1(11) . . ?
C103 C104 S10 121.5(10) . . ?
C106 C105 C104 120.7(15) . . ?
C106 C105 H10D 119.6 . . ?
C104 C105 H10D 119.6 . . ?
C105 C106 C107 120.9(15) . . ?
C105 C106 H10E 119.6 . . ?
C107 C106 H10E 119.6 . . ?
C108 C107 C106 118.1(14) . . ?
C108 C107 H10F 120.9 . . ?
C106 C107 H10F 120.9 . . ?
C103 C108 C107 117.5(15) . . ?
C103 C108 H10G 121.3 . . ?
C107 C108 H10G 121.3 . . ?
Cl2 C1S Cl1 111.1(11) . . ?
Cl2 C1S Cl3 110.0(10) . . ?
Cl1 C1S Cl3 109.0(10) . . ?
Cl2 C1S H1SA 108.9 . . ?
Cl1 C1S H1SA 108.9 . . ?
Cl3 C1S H1SA 108.9 . . ?
Cl5 C2S Cl4 115.0(11) . . ?
Cl5 C2S Cl6 112.2(11) . . ?
Cl4 C2S Cl6 110.7(10) . . ?
Cl5 C2S H2SA 106.1 . . ?
Cl4 C2S H2SA 106.1 . . ?
Cl6 C2S H2SA 106.1 . . ?

loop_
_geom_bond_atom_site_label_1
_geom_bond_atom_site_label_2
_geom_bond_distance
_geom_bond_site_symmetry_2
_geom_bond_publ_flag
S1 C73 1.726(17) . ?
S1 C6 1.731(15) . ?
S2 C78 1.772(17) . ?
S2 C5 1.792(15) . ?
S3 C79 1.765(19) . ?
S3 C2 1.783(15) . ?
S4 C3 1.732(16) . ?
S4 C84 1.861(19) . ?
S5 C85 1.727(16) . ?
S5 C26 1.739(16) . ?
S6 C27 1.744(16) . ?
S6 C90 1.746(17) . ?
S7 C91 1.705(19) . ?
S7 C30 1.713(18) . ?
S8 C29 1.695(19) . ?
S8 C92 1.73(2) . ?
S9 C50 1.815(14) . ?
S9 C103 1.816(14) . ?
S10 C51 1.791(14) . ?
S10 C104 1.801(14) . ?
S11 C98 1.766(19) . ?
S11 C53 1.799(16) . ?
S12 C54 1.746(15) . ?
S12 C97 1.800(19) . ?
C1 C6 1.389(19) . ?
C1 C2 1.397(19) . ?
C1 C70 1.524(19) . ?
C2 C3 1.383(18) . ?
C3 C4 1.40(2) . ?
C4 C5 1.318(19) . ?
C4 C7 1.516(18) . ?
C5 C6 1.499(18) . ?
C7 C12 1.384(19) . ?
C7 C8 1.401(19) . ?
C8 C9 1.362(17) . ?
C8 H8A 0.9500 . ?
C9 C10 1.380(18) . ?
C9 H9A 0.9500 . ?
C10 C11 1.389(19) . ?
C10 C13 1.533(18) . ?
C11 C12 1.372(18) . ?
C11 H11A 0.9500 . ?
C12 H12A 0.9500 . ?
C13 C18 1.315(17) . ?
C13 C14 1.360(18) . ?
C14 C15 1.370(18) . ?
C14 H14A 0.9500 . ?
C15 C16 1.390(19) . ?
C15 H15A 0.9500 . ?
C16 C17 1.384(19) . ?
C16 C19 1.509(18) . ?
C17 C18 1.435(18) . ?
C17 H17A 0.9500 . ?
C18 H18A 0.9500 . ?
C19 C24 1.344(18) . ?
C19 C20 1.394(18) . ?
C20 C21 1.275(17) . ?
C20 H20A 0.9500 . ?
C21 C22 1.461(18) . ?
C21 H21A 0.9500 . ?
C22 C23 1.334(18) . ?
C22 C25 1.459(18) . ?
C23 C24 1.368(18) . ?
C23 H23A 0.9500 . ?
C24 H24A 0.9500 . ?
C25 C26 1.397(19) . ?
C25 C30 1.42(2) . ?
C26 C27 1.430(19) . ?
C27 C28 1.39(2) . ?
C28 C29 1.35(2) . ?
C28 C31 1.515(19) . ?
C29 C30 1.48(2) . ?
C31 C32 1.360(18) . ?
C31 C36 1.431(19) . ?
C32 C33 1.335(17) . ?
C32 H32A 0.9500 . ?
C33 C34 1.461(19) . ?
C33 H33A 0.9500 . ?
C34 C35 1.41(2) . ?
C34 C37 1.489(18) . ?
C35 C36 1.461(19) . ?
C35 H35A 0.9500 . ?
C36 H36A 0.9500 . ?
C37 C42 1.363(19) . ?
C37 C38 1.385(19) . ?
C38 C39 1.414(18) . ?
C38 H38A 0.9500 . ?
C39 C40 1.326(17) . ?
C39 H39A 0.9500 . ?
C40 C41 1.370(19) . ?
C40 C43 1.556(17) . ?
C41 C42 1.418(18) . ?
C41 H41A 0.9500 . ?
C42 H42A 0.9500 . ?
C43 C44 1.378(18) . ?
C43 C48 1.416(19) . ?
C44 C45 1.353(16) . ?
C44 H44A 0.9500 . ?
C45 C46 1.434(18) . ?
C45 H45A 0.9500 . ?
C46 C47 1.407(19) . ?
C46 C49 1.455(17) . ?
C47 C48 1.378(18) . ?
C47 H47A 0.9500 . ?
C48 H48A 0.9500 . ?
C49 C50 1.389(18) . ?
C49 C54 1.426(19) . ?
C50 C51 1.331(16) . ?
C51 C52 1.366(18) . ?
C52 C53 1.413(19) . ?
C52 C55 1.484(17) . ?
C53 C54 1.382(18) . ?
C55 C60 1.356(17) . ?
C55 C56 1.397(17) . ?
C56 C57 1.415(16) . ?
C56 H56A 0.9500 . ?
C57 C58 1.364(17) . ?
C57 H57A 0.9500 . ?
C58 C59 1.367(18) . ?
C58 C61 1.504(18) . ?
C59 C60 1.362(17) . ?
C59 H59A 0.9500 . ?
C60 H60A 0.9500 . ?
C61 C62 1.38(2) . ?
C61 C66 1.409(19) . ?
C62 C63 1.422(19) . ?
C62 H62A 0.9500 . ?
C63 C64 1.40(2) . ?
C63 H63A 0.9500 . ?
C64 C65 1.38(2) . ?
C64 C67 1.502(19) . ?
C65 C66 1.418(19) . ?
C65 H65A 0.9500 . ?
C66 H66A 0.9500 . ?
C67 C72 1.34(2) . ?
C67 C68 1.397(19) . ?
C68 C69 1.405(17) . ?
C68 H68A 0.9500 . ?
C69 C70 1.354(18) . ?
C69 H69A 0.9500 . ?
C70 C71 1.41(2) . ?
C71 C72 1.44(2) . ?
C71 H71A 0.9500 . ?
C72 H72A 0.9500 . ?
C73 C74 1.35(2) . ?
C73 C78 1.41(2) . ?
C74 C75 1.37(2) . ?
C74 H74A 0.9500 . ?
C75 C76 1.32(2) . ?
C75 H75A 0.9500 . ?
C76 C77 1.47(3) . ?
C76 H76A 0.9500 . ?
C77 C78 1.38(2) . ?
C77 H77A 0.9500 . ?
C79 C84 1.30(2) . ?
C79 C80 1.49(3) . ?
C80 C81 1.41(3) . ?
C80 H80A 0.9500 . ?
C81 C82 1.49(3) . ?
C81 H81A 0.9500 . ?
C82 C83 1.33(3) . ?
C82 H82A 0.9500 . ?
C83 C84 1.36(3) . ?
C83 H83A 0.9500 . ?
C85 C86 1.39(2) . ?
C85 C90 1.44(2) . ?
C86 C87 1.42(3) . ?
C86 H86A 0.9500 . ?
C87 C88 1.40(3) . ?
C87 H87A 0.9500 . ?
C88 C89 1.34(3) . ?
C88 H88A 0.9500 . ?
C89 C90 1.42(2) . ?
C89 H89A 0.9500 . ?
C91 C92 1.3900 . ?
C91 C96 1.3900 . ?
C92 C93 1.3900 . ?
C93 C94 1.3900 . ?
C93 H93 0.9500 . ?
C94 C95 1.3900 . ?
C94 H94 0.9500 . ?
C95 C96 1.3900 . ?
C95 H95 0.9500 . ?
C96 H96 0.9500 . ?
C97 C98 1.41(2) . ?
C97 C102 1.42(2) . ?
C98 C99 1.47(2) . ?
C99 C100 1.43(3) . ?
C99 H99A 0.9500 . ?
C100 C101 1.29(2) . ?
C100 H10A 0.9500 . ?
C101 C102 1.41(2) . ?
C101 H10B 0.9500 . ?
C102 H10C 0.9500 . ?
C103 C108 1.333(19) . ?
C103 C104 1.384(18) . ?
C104 C105 1.372(19) . ?
C105 C106 1.30(2) . ?
C105 H10D 0.9500 . ?
C106 C107 1.45(2) . ?
C106 H10E 0.9500 . ?
C107 C108 1.41(2) . ?
C107 H10F 0.9500 . ?
C108 H10G 0.9500 . ?
C1S Cl2 1.708(19) . ?
C1S Cl1 1.746(18) . ?
C1S Cl3 1.764(18) . ?
C1S H1SA 1.0000 . ?
C2S Cl5 1.670(18) . ?
C2S Cl4 1.692(19) . ?
C2S Cl6 1.780(19) . ?
C2S H2SA 1.0000 . ?

loop_
_geom_torsion_atom_site_label_1
_geom_torsion_atom_site_label_2
_geom_torsion_atom_site_label_3
_geom_torsion_atom_site_label_4
_geom_torsion
_geom_torsion_site_symmetry_1
_geom_torsion_site_symmetry_2
_geom_torsion_site_symmetry_3
_geom_torsion_site_symmetry_4
_geom_torsion_publ_flag
C6 C1 C2 C3 -5.5(19) . . . . ?
C70 C1 C2 C3 157.9(12) . . . . ?
C6 C1 C2 S3 173.9(9) . . . . ?
C70 C1 C2 S3 -22.7(15) . . . . ?
C79 S3 C2 C3 -44.1(12) . . . . ?
C79 S3 C2 C1 136.5(11) . . . . ?
C1 C2 C3 C4 -0.8(19) . . . . ?
S3 C2 C3 C4 179.8(10) . . . . ?
C1 C2 C3 S4 175.8(10) . . . . ?
S3 C2 C3 S4 -3.6(15) . . . . ?
C84 S4 C3 C2 49.7(12) . . . . ?
C84 S4 C3 C4 -133.8(12) . . . . ?
C2 C3 C4 C5 7.9(19) . . . . ?
S4 C3 C4 C5 -168.6(10) . . . . ?
C2 C3 C4 C7 -159.3(12) . . . . ?
S4 C3 C4 C7 24.2(16) . . . . ?
C3 C4 C5 C6 -8.7(18) . . . . ?
C7 C4 C5 C6 158.3(11) . . . . ?
C3 C4 C5 S2 -173.1(9) . . . . ?
C7 C4 C5 S2 -6.1(17) . . . . ?
C78 S2 C5 C4 -149.6(11) . . . . ?
C78 S2 C5 C6 44.9(10) . . . . ?
C2 C1 C6 C5 4.6(17) . . . . ?
C70 C1 C6 C5 -159.1(11) . . . . ?
C2 C1 C6 S1 176.1(9) . . . . ?
C70 C1 C6 S1 12.4(16) . . . . ?
C4 C5 C6 C1 2.4(17) . . . . ?
S2 C5 C6 C1 167.8(9) . . . . ?
C4 C5 C6 S1 -168.6(10) . . . . ?
S2 C5 C6 S1 -3.3(14) . . . . ?
C73 S1 C6 C1 147.0(11) . . . . ?
C73 S1 C6 C5 -42.2(12) . . . . ?
C5 C4 C7 C12 -113.2(16) . . . . ?
C3 C4 C7 C12 54.0(17) . . . . ?
C5 C4 C7 C8 49.1(19) . . . . ?
C3 C4 C7 C8 -143.7(14) . . . . ?
C12 C7 C8 C9 1(2) . . . . ?
C4 C7 C8 C9 -161.6(13) . . . . ?
C7 C8 C9 C10 -2(2) . . . . ?
C8 C9 C10 C11 1(2) . . . . ?
C8 C9 C10 C13 165.6(13) . . . . ?
C9 C10 C11 C12 1(2) . . . . ?
C13 C10 C11 C12 -165.2(13) . . . . ?
C10 C11 C12 C7 -2(2) . . . . ?
C8 C7 C12 C11 1(2) . . . . ?
C4 C7 C12 C11 164.7(14) . . . . ?
C9 C10 C13 C18 -51.2(17) . . . . ?
C11 C10 C13 C18 113.6(14) . . . . ?
C9 C10 C13 C14 142.8(13) . . . . ?
C11 C10 C13 C14 -52.4(16) . . . . ?
C18 C13 C14 C15 -5.1(18) . . . . ?
C10 C13 C14 C15 160.5(11) . . . . ?
C13 C14 C15 C16 -4.8(18) . . . . ?
C14 C15 C16 C17 14.2(17) . . . . ?
C14 C15 C16 C19 -155.1(11) . . . . ?
C15 C16 C17 C18 -13.9(16) . . . . ?
C19 C16 C17 C18 155.6(10) . . . . ?
C14 C13 C18 C17 5.2(18) . . . . ?
C10 C13 C18 C17 -160.4(11) . . . . ?
C16 C17 C18 C13 4.4(16) . . . . ?
C17 C16 C19 C24 -124.6(14) . . . . ?
C15 C16 C19 C24 44.6(17) . . . . ?
C17 C16 C19 C20 46.0(17) . . . . ?
C15 C16 C19 C20 -144.8(13) . . . . ?
C24 C19 C20 C21 11(2) . . . . ?
C16 C19 C20 C21 -160.2(14) . . . . ?
C19 C20 C21 C22 -1(2) . . . . ?
C20 C21 C22 C23 -10(2) . . . . ?
C20 C21 C22 C25 166.0(15) . . . . ?
C25 C22 C23 C24 -166.0(14) . . . . ?
C21 C22 C23 C24 10(2) . . . . ?
C20 C19 C24 C23 -10(2) . . . . ?
C16 C19 C24 C23 161.0(13) . . . . ?
C22 C23 C24 C19 0(2) . . . . ?
C23 C22 C25 C26 -48.3(19) . . . . ?
C21 C22 C25 C26 136.4(14) . . . . ?
C23 C22 C25 C30 122.1(16) . . . . ?
C21 C22 C25 C30 -53.1(18) . . . . ?
C30 C25 C26 C27 -9.0(19) . . . . ?
C22 C25 C26 C27 161.5(12) . . . . ?
C30 C25 C26 S5 173.8(10) . . . . ?
C22 C25 C26 S5 -15.7(17) . . . . ?
C85 S5 C26 C25 -141.6(11) . . . . ?
C85 S5 C26 C27 41.2(13) . . . . ?
C25 C26 C27 C28 -1.9(19) . . . . ?
S5 C26 C27 C28 175.3(10) . . . . ?
C25 C26 C27 S6 -175.8(10) . . . . ?
S5 C26 C27 S6 1.3(15) . . . . ?
C90 S6 C27 C28 140.8(12) . . . . ?
C90 S6 C27 C26 -45.3(13) . . . . ?
C26 C27 C28 C29 7(2) . . . . ?
S6 C27 C28 C29 -178.6(12) . . . . ?
C26 C27 C28 C31 -163.4(12) . . . . ?
S6 C27 C28 C31 10.6(18) . . . . ?
C27 C28 C29 C30 -2(2) . . . . ?
C31 C28 C29 C30 169.0(13) . . . . ?
C27 C28 C29 S8 -178.1(11) . . . . ?
C31 C28 C29 S8 -7(2) . . . . ?
C92 S8 C29 C28 -150.9(16) . . . . ?
C92 S8 C29 C30 32.9(17) . . . . ?
C26 C25 C30 C29 14(2) . . . . ?
C22 C25 C30 C29 -156.8(13) . . . . ?
C26 C25 C30 S7 174.3(11) . . . . ?
C22 C25 C30 S7 3.3(18) . . . . ?
C28 C29 C30 C25 -9(2) . . . . ?
S8 C29 C30 C25 167.3(12) . . . . ?
C28 C29 C30 S7 -169.2(13) . . . . ?
S8 C29 C30 S7 7.1(19) . . . . ?
C91 S7 C30 C25 151.8(15) . . . . ?
C91 S7 C30 C29 -48.1(18) . . . . ?
C29 C28 C31 C32 57(2) . . . . ?
C27 C28 C31 C32 -131.7(16) . . . . ?
C29 C28 C31 C36 -109.4(16) . . . . ?
C27 C28 C31 C36 61.6(17) . . . . ?
C36 C31 C32 C33 4(2) . . . . ?
C28 C31 C32 C33 -162.3(15) . . . . ?
C31 C32 C33 C34 2(2) . . . . ?
C32 C33 C34 C35 -9(2) . . . . ?
C32 C33 C34 C37 163.1(13) . . . . ?
C33 C34 C35 C36 10(2) . . . . ?
C37 C34 C35 C36 -163.1(14) . . . . ?
C32 C31 C36 C35 -3(2) . . . . ?
C28 C31 C36 C35 165.5(15) . . . . ?
C34 C35 C36 C31 -4(2) . . . . ?
C35 C34 C37 C42 -26.0(18) . . . . ?
C33 C34 C37 C42 161.4(13) . . . . ?
C35 C34 C37 C38 139.8(14) . . . . ?
C33 C34 C37 C38 -32.8(18) . . . . ?
C42 C37 C38 C39 2.2(17) . . . . ?
C34 C37 C38 C39 -163.2(11) . . . . ?
C37 C38 C39 C40 4.3(18) . . . . ?
C38 C39 C40 C41 -10.0(19) . . . . ?
C38 C39 C40 C43 156.1(11) . . . . ?
C39 C40 C41 C42 9.0(18) . . . . ?
C43 C40 C41 C42 -158.5(11) . . . . ?
C38 C37 C42 C41 -2.9(18) . . . . ?
C34 C37 C42 C41 162.5(11) . . . . ?
C40 C41 C42 C37 -2.7(18) . . . . ?
C39 C40 C43 C44 160.2(13) . . . . ?
C41 C40 C43 C44 -33.1(16) . . . . ?
C39 C40 C43 C48 -33.4(18) . . . . ?
C41 C40 C43 C48 133.3(13) . . . . ?
C48 C43 C44 C45 -5(2) . . . . ?
C40 C43 C44 C45 160.8(12) . . . . ?
C43 C44 C45 C46 -1.9(19) . . . . ?
C44 C45 C46 C47 6.2(17) . . . . ?
C44 C45 C46 C49 -161.7(13) . . . . ?
C45 C46 C47 C48 -3(2) . . . . ?
C49 C46 C47 C48 165.3(15) . . . . ?
C46 C47 C48 C43 -4(2) . . . . ?
C44 C43 C48 C47 8(2) . . . . ?
C40 C43 C48 C47 -159.0(13) . . . . ?
C47 C46 C49 C50 60.8(18) . . . . ?
C45 C46 C49 C50 -131.5(14) . . . . ?
C47 C46 C49 C54 -109.1(15) . . . . ?
C45 C46 C49 C54 58.6(17) . . . . ?
C54 C49 C50 C51 5.2(19) . . . . ?
C46 C49 C50 C51 -165.0(13) . . . . ?
C54 C49 C50 S9 -176.5(9) . . . . ?
C46 C49 C50 S9 13.2(17) . . . . ?
C103 S9 C50 C51 -47.4(12) . . . . ?
C103 S9 C50 C49 134.3(10) . . . . ?
C49 C50 C51 C52 3(2) . . . . ?
S9 C50 C51 C52 -174.7(10) . . . . ?
C49 C50 C51 S10 179.8(10) . . . . ?
S9 C50 C51 S10 1.7(16) . . . . ?
C104 S10 C51 C50 44.0(12) . . . . ?
C104 S10 C51 C52 -139.4(10) . . . . ?
C50 C51 C52 C53 -9.9(19) . . . . ?
S10 C51 C52 C53 173.6(9) . . . . ?
C50 C51 C52 C55 159.4(12) . . . . ?
S10 C51 C52 C55 -17.1(16) . . . . ?
C51 C52 C53 C54 8.1(19) . . . . ?
C55 C52 C53 C54 -161.7(12) . . . . ?
C51 C52 C53 S11 175.3(9) . . . . ?
C55 C52 C53 S11 5.5(16) . . . . ?
C98 S11 C53 C54 -52.2(13) . . . . ?
C98 S11 C53 C52 140.1(11) . . . . ?
C52 C53 C54 C49 0(2) . . . . ?
S11 C53 C54 C49 -167.0(10) . . . . ?
C52 C53 C54 S12 172.5(10) . . . . ?
S11 C53 C54 S12 5.4(17) . . . . ?
C50 C49 C54 C53 -6.7(19) . . . . ?
C46 C49 C54 C53 164.2(12) . . . . ?
C50 C49 C54 S12 -179.2(9) . . . . ?
C46 C49 C54 S12 -8.2(17) . . . . ?
C97 S12 C54 C53 42.6(13) . . . . ?
C97 S12 C54 C49 -144.9(12) . . . . ?
C51 C52 C55 C60 -59.9(17) . . . . ?
C53 C52 C55 C60 108.9(15) . . . . ?
C51 C52 C55 C56 129.6(14) . . . . ?
C53 C52 C55 C56 -61.6(17) . . . . ?
C60 C55 C56 C57 -9.0(19) . . . . ?
C52 C55 C56 C57 161.6(12) . . . . ?
C55 C56 C57 C58 2(2) . . . . ?
C56 C57 C58 C59 7(2) . . . . ?
C56 C57 C58 C61 -160.6(13) . . . . ?
C57 C58 C59 C60 -9(2) . . . . ?
C61 C58 C59 C60 159.1(13) . . . . ?
C56 C55 C60 C59 7(2) . . . . ?
C52 C55 C60 C59 -163.8(13) . . . . ?
C58 C59 C60 C55 2(2) . . . . ?
C57 C58 C61 C62 -151.4(13) . . . . ?
C59 C58 C61 C62 40.8(19) . . . . ?
C57 C58 C61 C66 39.6(17) . . . . ?
C59 C58 C61 C66 -128.1(13) . . . . ?
C66 C61 C62 C63 14.1(19) . . . . ?
C58 C61 C62 C63 -154.5(13) . . . . ?
C61 C62 C63 C64 -7(2) . . . . ?
C62 C63 C64 C65 -4(2) . . . . ?
C62 C63 C64 C67 160.3(12) . . . . ?
C63 C64 C65 C66 7.8(19) . . . . ?
C67 C64 C65 C66 -157.4(12) . . . . ?
C62 C61 C66 C65 -10.5(17) . . . . ?
C58 C61 C66 C65 159.1(11) . . . . ?
C64 C65 C66 C61 -0.3(18) . . . . ?
C65 C64 C67 C72 36(2) . . . . ?
C63 C64 C67 C72 -129.4(16) . . . . ?
C65 C64 C67 C68 -155.1(14) . . . . ?
C63 C64 C67 C68 40(2) . . . . ?
C72 C67 C68 C69 0(2) . . . . ?
C64 C67 C68 C69 -169.2(13) . . . . ?
C67 C68 C69 C70 2(2) . . . . ?
C68 C69 C70 C71 -6(2) . . . . ?
C68 C69 C70 C1 170.4(13) . . . . ?
C6 C1 C70 C69 -70.3(18) . . . . ?
C2 C1 C70 C69 126.3(15) . . . . ?
C6 C1 C70 C71 106.3(15) . . . . ?
C2 C1 C70 C71 -57.1(16) . . . . ?
C69 C70 C71 C72 7(2) . . . . ?
C1 C70 C71 C72 -170.0(13) . . . . ?
C68 C67 C72 C71 1(2) . . . . ?
C64 C67 C72 C71 170.8(15) . . . . ?
C70 C71 C72 C67 -4(2) . . . . ?
C6 S1 C73 C74 -143.3(14) . . . . ?
C6 S1 C73 C78 44.7(14) . . . . ?
C78 C73 C74 C75 5(3) . . . . ?
S1 C73 C74 C75 -167.4(15) . . . . ?
C73 C74 C75 C76 -4(3) . . . . ?
C74 C75 C76 C77 -1(3) . . . . ?
C75 C76 C77 C78 5(3) . . . . ?
C76 C77 C78 C73 -4(2) . . . . ?
C76 C77 C78 S2 170.1(12) . . . . ?
C74 C73 C78 C77 0(2) . . . . ?
S1 C73 C78 C77 172.7(13) . . . . ?
C74 C73 C78 S2 -174.4(12) . . . . ?
S1 C73 C78 S2 -1.7(18) . . . . ?
C5 S2 C78 C77 140.8(13) . . . . ?
C5 S2 C78 C73 -44.6(13) . . . . ?
C2 S3 C79 C84 40.1(17) . . . . ?
C2 S3 C79 C80 -133.7(16) . . . . ?
C84 C79 C80 C81 7(3) . . . . ?
S3 C79 C80 C81 -179.2(19) . . . . ?
C79 C80 C81 C82 4(4) . . . . ?
C80 C81 C82 C83 -12(4) . . . . ?
C81 C82 C83 C84 9(5) . . . . ?
C80 C79 C84 C83 -11(3) . . . . ?
S3 C79 C84 C83 176.1(16) . . . . ?
C80 C79 C84 S4 -178.0(16) . . . . ?
S3 C79 C84 S4 9(2) . . . . ?
C82 C83 C84 C79 2(4) . . . . ?
C82 C83 C84 S4 169(3) . . . . ?
C3 S4 C84 C79 -54.4(16) . . . . ?
C3 S4 C84 C83 138.3(17) . . . . ?
C26 S5 C85 C86 142.5(16) . . . . ?
C26 S5 C85 C90 -38.4(16) . . . . ?
C90 C85 C86 C87 2(3) . . . . ?
S5 C85 C86 C87 -178.7(19) . . . . ?
C85 C86 C87 C88 1(4) . . . . ?
C86 C87 C88 C89 -9(5) . . . . ?
C87 C88 C89 C90 11(4) . . . . ?
C88 C89 C90 C85 -7(3) . . . . ?
C88 C89 C90 S6 -179.2(19) . . . . ?
C86 C85 C90 C89 1(3) . . . . ?
S5 C85 C90 C89 -178.4(15) . . . . ?
C86 C85 C90 S6 172.8(15) . . . . ?
S5 C85 C90 S6 -6(2) . . . . ?
C27 S6 C90 C89 -139.7(16) . . . . ?
C27 S6 C90 C85 48.0(16) . . . . ?
C30 S7 C91 C92 57(2) . . . . ?
C30 S7 C91 C96 -123.4(15) . . . . ?
C96 C91 C92 C93 0.0 . . . . ?
S7 C91 C92 C93 180(3) . . . . ?
C96 C91 C92 S8 160(2) . . . . ?
S7 C91 C92 S8 -20(3) . . . . ?
C29 S8 C92 C93 133.2(17) . . . . ?
C29 S8 C92 C91 -27(2) . . . . ?
C91 C92 C93 C94 0.0 . . . . ?
S8 C92 C93 C94 -159(2) . . . . ?
C92 C93 C94 C95 0.0 . . . . ?
C93 C94 C95 C96 0.0 . . . . ?
C94 C95 C96 C91 0.0 . . . . ?
C92 C91 C96 C95 0.0 . . . . ?
S7 C91 C96 C95 -180(3) . . . . ?
C54 S12 C97 C98 -43.7(15) . . . . ?
C54 S12 C97 C102 136.8(14) . . . . ?
C102 C97 C98 C99 3(3) . . . . ?
S12 C97 C98 C99 -177.0(14) . . . . ?
C102 C97 C98 S11 175.4(13) . . . . ?
S12 C97 C98 S11 -4(2) . . . . ?
C53 S11 C98 C97 50.3(15) . . . . ?
C53 S11 C98 C99 -136.6(15) . . . . ?
C97 C98 C99 C100 -5(3) . . . . ?
S11 C98 C99 C100 -177.8(14) . . . . ?
C98 C99 C100 C101 6(3) . . . . ?
C99 C100 C101 C102 -4(3) . . . . ?
C100 C101 C102 C97 1(3) . . . . ?
C98 C97 C102 C101 0(3) . . . . ?
S12 C97 C102 C101 179.4(13) . . . . ?
C50 S9 C103 C108 -134.4(14) . . . . ?
C50 S9 C103 C104 46.5(13) . . . . ?
C108 C103 C104 C105 5(2) . . . . ?
S9 C103 C104 C105 -175.7(12) . . . . ?
C108 C103 C104 S10 178.5(13) . . . . ?
S9 C103 C104 S10 -2.3(18) . . . . ?
C51 S10 C104 C105 129.7(13) . . . . ?
C51 S10 C104 C103 -43.6(14) . . . . ?
C103 C104 C105 C106 -7(3) . . . . ?
S10 C104 C105 C106 179.9(16) . . . . ?
C104 C105 C106 C107 2(3) . . . . ?
C105 C106 C107 C108 4(3) . . . . ?
C104 C103 C108 C107 1(3) . . . . ?
S9 C103 C108 C107 -178.1(13) . . . . ?
C106 C107 C108 C103 -6(3) . . . . ?
